data_2215504
loop_
_publ_author_name
'Hui-Qin Liu'

_publ_section_title
;
 Diaquabis(malato-\k^2^<i>O</i>,<i>O</i>')nickel(II)
;
_journal_coeditor_code HB2529
_journal_issue 10
_journal_name_full 'Acta Crystallographica Section E'
_journal_page_first m2470
_journal_page_last m2470
_journal_paper_doi 10.1107/S1600536807042730
_journal_volume 63
_journal_year 2007
_chemical_formula_iupac '[Ni (C6 H5 O5)2 (H2 O)2]'
_chemical_formula_moiety 'C8 H14 Ni O12'
_chemical_formula_sum 'C8 H14 Ni O12'
_chemical_formula_weight 360.90
_chemical_name_systematic
;
Diaquabis(malato-\k^2^O,O')nickel(II)
;
_space_group_IT_number 14
_symmetry_cell_setting monoclinic
_symmetry_space_group_name_Hall '-P 2ybc'
_symmetry_space_group_name_H-M 'P 1 21/c 1'
_atom_sites_solution_hydrogens mixed
_atom_sites_solution_primary direct
_atom_sites_solution_secondary difmap
_audit_creation_method SHELXL-97
_cell_angle_alpha 90.00
_cell_angle_beta 102.6800(10)
_cell_angle_gamma 90.00
_cell_formula_units_Z 2
_cell_length_a 8.4762(5)
_cell_length_b 7.4377(4)
_cell_length_c 10.3117(6)
_cell_measurement_reflns_used 1171
_cell_measurement_temperature 298(2)
_cell_measurement_theta_max 25.49
_cell_measurement_theta_min 2.46
_cell_volume 634.23(6)
_computing_cell_refinement 'SAINT (Bruker, 1998)'
_computing_data_collection 'APEX2 (Bruker, ????)'
_computing_data_reduction 'SAINT (Bruker, 1998)'
_computing_molecular_graphics 'SHELXTL (Bruker, 1998)'
_computing_publication_material 'SHELXTL (Bruker, 1998)'
_computing_structure_refinement 'SHELXL97 (Sheldrick, 1997)'
_computing_structure_solution 'SHELXS97 (Sheldrick, 1997)'
_diffrn_ambient_temperature 298(2)
_diffrn_measured_fraction_theta_full 0.994
_diffrn_measured_fraction_theta_max 0.994
_diffrn_measurement_device_type 'Bruker APEXII CCD'
_diffrn_measurement_method '\f and \w'
_diffrn_radiation_monochromator graphite
_diffrn_radiation_source 'fine-focus sealed tube'
_diffrn_radiation_type MoK\a
_diffrn_radiation_wavelength 0.71073
_diffrn_reflns_av_R_equivalents 0.0162
_diffrn_reflns_av_sigmaI/netI 0.0191
_diffrn_reflns_limit_h_max 5
_diffrn_reflns_limit_h_min -10
_diffrn_reflns_limit_k_max 9
_diffrn_reflns_limit_k_min -8
_diffrn_reflns_limit_l_max 12
_diffrn_reflns_limit_l_min -11
_diffrn_reflns_number 3133
_diffrn_reflns_theta_full 25.49
_diffrn_reflns_theta_max 25.49
_diffrn_reflns_theta_min 2.46
_diffrn_standards_interval_count 0
_diffrn_standards_interval_time 0
_diffrn_standards_number 0
_exptl_absorpt_coefficient_mu 1.596
_exptl_absorpt_correction_T_max 0.762
_exptl_absorpt_correction_T_min 0.664
_exptl_absorpt_correction_type multi-scan
_exptl_absorpt_process_details '(SADABS; Sheldrick, 1996)'
_exptl_crystal_colour green
_exptl_crystal_density_diffrn 1.890
_exptl_crystal_density_method 'not measured'
_exptl_crystal_description block
_exptl_crystal_F_000 372
_exptl_crystal_size_max 0.28
_exptl_crystal_size_mid 0.25
_exptl_crystal_size_min 0.18
_refine_diff_density_max 0.244
_refine_diff_density_min -0.201
_refine_ls_extinction_method none
_refine_ls_goodness_of_fit_ref 1.017
_refine_ls_hydrogen_treatment constr
_refine_ls_matrix_type full
_refine_ls_number_parameters 97
_refine_ls_number_reflns 1171
_refine_ls_number_restraints 3
_refine_ls_restrained_S_all 1.076
_refine_ls_R_factor_all 0.0245
_refine_ls_R_factor_gt 0.0209
_refine_ls_shift/su_max 0.000
_refine_ls_shift/su_mean 0.000
_refine_ls_structure_factor_coef Fsqd
_refine_ls_weighting_details 'calc w=1/[\s^2^(Fo^2^)+(0.0426P)^2^+0.0527P] where P=(Fo^2^+2Fc^2^)/3'
_refine_ls_weighting_scheme calc
_refine_ls_wR_factor_gt 0.0600
_refine_ls_wR_factor_ref 0.0613
_reflns_number_gt 1018
_reflns_number_total 1171
_reflns_threshold_expression I>2\s(I)
_cod_data_source_file hb2529.cif
_cod_data_source_block I
_cod_depositor_comments
;
The following automatic conversions were performed:

'_atom_sites_solution_hydrogens' value 'difmap and geom' was changed
to 'mixed'.

Automatic conversion script
Id: cif_fix_values 6452 2018-10-05 10:23:21Z andrius 
;
_cod_original_sg_symbol_H-M 'P 21/c'
_cod_database_code 2215504
_cod_database_fobs_code 2215504

loop_
_symmetry_equiv_pos_as_xyz
'x, y, z'
'-x, y+1/2, -z+1/2'
'-x, -y, -z'
'x, -y-1/2, z-1/2'

loop_
_atom_site_type_symbol
_atom_site_label
_atom_site_fract_x
_atom_site_fract_y
_atom_site_fract_z
_atom_site_U_iso_or_equiv
_atom_site_adp_type
_atom_site_calc_flag
_atom_site_refinement_flags
_atom_site_occupancy
Ni Ni1 0.0000 0.0000 0.0000 0.02590(14) Uani d S 1
O O1 0.16156(16) 0.12408(17) 0.13402(12) 0.0315(3) Uani d . 1
H H1 0.1591 0.1089 0.2162 0.047 Uiso d R 1
O O1W -0.22841(16) 0.18371(18) 0.05033(13) 0.0382(3) Uani d D 1
H H1W -0.2138 0.2826 0.0843 0.057 Uiso d RD 1
H H2W -0.2735 0.1242 0.0974 0.057 Uiso d RD 1
O O2 0.1701(2) 0.44803(18) -0.11539(13) 0.0406(4) Uani d . 1
O O3 0.03754(16) 0.19406(17) -0.11125(12) 0.0329(3) Uani d . 1
O O4 0.39452(18) 0.4001(2) 0.35137(14) 0.0438(4) Uani d . 1
O O5 0.61196(18) 0.2846(2) 0.29611(14) 0.0490(4) Uani d . 1
H H5 0.6515 0.2998 0.3753 0.074 Uiso d R 1
C C1 0.1317(2) 0.3162(2) -0.05532(17) 0.0281(4) Uani d . 1
C C2 0.2029(2) 0.3002(2) 0.09437(17) 0.0292(4) Uani d . 1
H H2 0.1550 0.3919 0.1422 0.035 Uiso calc R 1
C C3 0.3842(2) 0.3234(3) 0.12309(19) 0.0351(5) Uani d . 1
H H3A 0.4314 0.2211 0.0872 0.042 Uiso calc R 1
H H3B 0.4096 0.4301 0.0776 0.042 Uiso calc R 1
C C4 0.4609(2) 0.3402(2) 0.26915(18) 0.0311(4) Uani d . 1

loop_
_atom_site_aniso_label
_atom_site_aniso_U_11
_atom_site_aniso_U_22
_atom_site_aniso_U_33
_atom_site_aniso_U_12
_atom_site_aniso_U_13
_atom_site_aniso_U_23
Ni1 0.0297(2) 0.0300(2) 0.01576(19) -0.00928(13) 0.00016(13) 0.00256(12)
O1 0.0419(7) 0.0330(7) 0.0178(6) -0.0093(6) 0.0025(5) 0.0026(5)
O1W 0.0401(8) 0.0379(8) 0.0383(8) -0.0043(6) 0.0123(7) -0.0047(6)
O2 0.0631(10) 0.0318(7) 0.0247(7) -0.0091(7) 0.0052(7) 0.0041(6)
O3 0.0375(7) 0.0379(7) 0.0206(7) -0.0083(6) 0.0001(6) 0.0029(5)
O4 0.0424(8) 0.0591(10) 0.0299(8) 0.0064(7) 0.0083(6) -0.0017(7)
O5 0.0381(8) 0.0670(11) 0.0379(9) 0.0049(8) -0.0003(7) -0.0145(7)
C1 0.0321(10) 0.0296(10) 0.0229(9) 0.0010(8) 0.0064(8) 0.0012(7)
C2 0.0352(10) 0.0286(10) 0.0233(9) -0.0024(8) 0.0055(8) -0.0001(7)
C3 0.0363(11) 0.0426(11) 0.0263(10) -0.0050(9) 0.0066(8) -0.0012(8)
C4 0.0353(10) 0.0294(10) 0.0283(10) -0.0061(8) 0.0066(8) -0.0004(7)

loop_
_atom_type_symbol
_atom_type_description
_atom_type_scat_dispersion_real
_atom_type_scat_dispersion_imag
_atom_type_scat_source
C C 0.0033 0.0016 'International Tables Vol C Tables 4.2.6.8 and 6.1.1.4'
H H 0.0000 0.0000 'International Tables Vol C Tables 4.2.6.8 and 6.1.1.4'
Ni Ni 0.3393 1.1124 'International Tables Vol C Tables 4.2.6.8 and 6.1.1.4'
O O 0.0106 0.0060 'International Tables Vol C Tables 4.2.6.8 and 6.1.1.4'

loop_
_geom_angle_atom_site_label_1
_geom_angle_atom_site_label_2
_geom_angle_atom_site_label_3
_geom_angle_site_symmetry_1
_geom_angle_site_symmetry_3
_geom_angle
O3 Ni1 O3 . 3 180.0
O3 Ni1 O1 . 3 96.63(5)
O3 Ni1 O1 3 3 83.37(5)
O3 Ni1 O1 . . 83.37(5)
O3 Ni1 O1 3 . 96.63(5)
O1 Ni1 O1 3 . 180.0
O3 Ni1 O1W . . 87.18(5)
O3 Ni1 O1W 3 . 92.82(5)
O1 Ni1 O1W 3 . 87.17(5)
O1 Ni1 O1W . . 92.83(5)
O1 Ni1 O1W . 3 87.18(5)
O1 Ni1 O1W 3 3 92.82(5)
O3 Ni1 O1W 3 3 87.17(5)
O3 Ni1 O1W . 3 92.83(5)
O1W Ni1 O1W . 3 180.0
C2 O1 Ni1 . . 113.97(10)
C2 O1 H1 . . 117.4
Ni1 O1 H1 . . 118.1
Ni1 O1W H1W . . 122.0
Ni1 O1W H2W . . 108.1
H1W O1W H2W . . 106.4
C1 O3 Ni1 . . 116.15(11)
C4 O5 H5 . . 109.4
O2 C1 O3 . . 123.34(17)
O2 C1 C2 . . 118.40(16)
O3 C1 C2 . . 118.26(15)
O1 C2 C3 . . 110.43(16)
O1 C2 C1 . . 106.89(14)
C3 C2 C1 . . 110.30(15)
O1 C2 H2 . . 109.7
C3 C2 H2 . . 109.7
C1 C2 H2 . . 109.7
C4 C3 C2 . . 113.71(16)
C4 C3 H3A . . 108.8
C2 C3 H3A . . 108.8
C4 C3 H3B . . 108.8
C2 C3 H3B . . 108.8
H3A C3 H3B . . 107.7
O4 C4 O5 . . 123.53(19)
O4 C4 C3 . . 124.69(18)
O5 C4 C3 . . 111.76(16)

loop_
_geom_bond_atom_site_label_1
_geom_bond_atom_site_label_2
_geom_bond_site_symmetry_2
_geom_bond_distance
_geom_bond_publ_flag
Ni1 O3 . 1.9134(12) y
Ni1 O3 3 1.9134(12) ?
Ni1 O1 3 1.9509(12) ?
Ni1 O1 . 1.9509(12) y
Ni1 O1W . 2.5151(13) y
Ni1 O1W 3 2.5151(13) ?
O1 C2 . 1.438(2) ?
O1 H1 . 0.8600 ?
O1W H1W . 0.8126 ?
O1W H2W . 0.8117 ?
O2 C1 . 1.241(2) ?
O3 C1 . 1.262(2) ?
O4 C4 . 1.202(2) ?
O5 C4 . 1.316(2) ?
O5 H5 . 0.8200 ?
C1 C2 . 1.534(2) ?
C2 C3 . 1.510(3) ?
C2 H2 . 0.9800 ?
C3 C4 . 1.509(3) ?
C3 H3A . 0.9700 ?
C3 H3B . 0.9700 ?

loop_
_geom_hbond_atom_site_label_D
_geom_hbond_atom_site_label_H
_geom_hbond_atom_site_label_A
_geom_hbond_site_symmetry_A
_geom_hbond_distance_DH
_geom_hbond_distance_HA
_geom_hbond_distance_DA
_geom_hbond_angle_DHA
O1 H1 O2 4_566 0.86 1.77 2.6245(17) 172
O1W H1W O2 3_565 0.81 2.05 2.8374(19) 163
O1W H2W O4 2_545 0.81 2.08 2.843(2) 156
O5 H5 O1W 4_666 0.82 1.87 2.6835(19) 171
